data_4132734
loop_
_publ_author_name
'Buss, Joshua A.'
'VanderVelde, David G.'
'Agapie, Theodor'

_publ_section_title
;
 Lewis Acid Enhancement of Proton Induced CO<sub>2</sub> Cleavage: Bond
 Weakening and Ligand Residence Time Effects.
;
_journal_issue 32
_journal_name_full 'Journal of the American Chemical Society'
_journal_page_first 10121
_journal_page_last 10125
_journal_paper_doi 10.1021/jacs.8b05874
_journal_volume 140
_journal_year 2018
_chemical_formula_moiety 'C60 H80 Mo2 N2 P4, C6 H5 Cl, 2(C32 H12 B F24)'
_chemical_formula_sum 'C130 H109 B2 Cl F48 Mo2 N2 P4'
_chemical_formula_weight 2984.02
_space_group_crystal_system triclinic
_space_group_IT_number 2
_space_group_name_Hall '-P 1'
_space_group_name_H-M_alt 'P -1'
_atom_sites_solution_hydrogens geom
_atom_sites_solution_primary direct
_atom_sites_solution_secondary difmap
_audit_creation_date 2018-05-29
_audit_creation_method
;
Olex2 1.2
(compiled 2018.04.26 svn.r3504 for OlexSys, GUI svn.r5492)
SHELXL-2014,
and manual edit
;
_cell_angle_alpha 65.959(2)
_cell_angle_beta 81.517(2)
_cell_angle_gamma 78.563(2)
_cell_formula_units_Z 1
_cell_length_a 13.0558(8)
_cell_length_b 16.4548(10)
_cell_length_c 16.5050(10)
_cell_measurement_reflns_used 9612
_cell_measurement_temperature 100
_cell_measurement_theta_max 39.11
_cell_measurement_theta_min 2.27
_cell_volume 3165.1(3)
_computing_cell_refinement 'SAINT v8.34A (Bruker-AXS, 2007)'
_computing_data_collection 'APEX2 v2014.11-0 (Bruker-AXS, 2014)'
_computing_data_reduction 'SAINT v8.34A (Bruker-AXS, 2007)'
_computing_molecular_graphics 'DIAMOND 3 (Crystal Impact, 1999)'
_computing_publication_material 'Olex2 (Dolomanov et al., 2009)'
_computing_structure_refinement 'SHELXL-2014/7 (Sheldrick, 2014)'
_computing_structure_solution 'XT-2014/4 (Sheldrick, 2012)'
_diffrn_ambient_temperature 100
_diffrn_detector 'CMOS Area Detector'
_diffrn_detector_area_resol_mean 10.24
_diffrn_detector_type 'Bruker PHOTON 100 CMOS'
_diffrn_measured_fraction_theta_full 0.999
_diffrn_measured_fraction_theta_max 0.962
_diffrn_measurement_device '\k-geometry diffractometer'
_diffrn_measurement_device_type 'Bruker D8 VENTURE Kappa Duo PHOTON 100 CMOS'
_diffrn_measurement_method '\f and \w scans'
_diffrn_radiation_monochromator 'multilayer mirrors'
_diffrn_radiation_type MoK\a
_diffrn_radiation_wavelength 0.71073
_diffrn_reflns_av_R_equivalents 0.0460
_diffrn_reflns_av_unetI/netI 0.0463
_diffrn_reflns_Laue_measured_fraction_full 0.999
_diffrn_reflns_Laue_measured_fraction_max 0.977
_diffrn_reflns_limit_h_max 23
_diffrn_reflns_limit_h_min -23
_diffrn_reflns_limit_k_max 29
_diffrn_reflns_limit_k_min -29
_diffrn_reflns_limit_l_max 29
_diffrn_reflns_limit_l_min -29
_diffrn_reflns_number 204504
_diffrn_reflns_point_group_measured_fraction_full 0.999
_diffrn_reflns_point_group_measured_fraction_max 0.977
_diffrn_reflns_theta_full 25.000
_diffrn_reflns_theta_max 39.996
_diffrn_reflns_theta_min 2.410
_diffrn_source 'I\mS HB micro-focus sealed tube'
_diffrn_source_current 1
_diffrn_source_power 0.05
_diffrn_source_type 'Incoatech I\mS HB'
_diffrn_source_voltage 50
_diffrn_standards_number 0
_exptl_absorpt_coefficient_mu 0.392
_exptl_absorpt_correction_T_max 0.7479
_exptl_absorpt_correction_T_min 0.7062
_exptl_absorpt_correction_type multi-scan
_exptl_absorpt_process_details
'SADABS-2016/2 (Bruker,2016/2) was used for absorption correction. wR2(int) was 0.0939 before and 0.0516 after correction. The Ratio of minimum to maximum transmission is 0.9442. The \l/2 correction factor is Not present.'
_exptl_crystal_colour green
_exptl_crystal_colour_primary green
_exptl_crystal_density_diffrn 1.566
_exptl_crystal_density_method 'not measured'
_exptl_crystal_description block
_exptl_crystal_F_000 1506
_exptl_crystal_size_max 0.36
_exptl_crystal_size_mid 0.19
_exptl_crystal_size_min 0.12
_refine_diff_density_max 5.876
_refine_diff_density_min -0.902
_refine_diff_density_rms 0.104
_refine_ls_extinction_method none
_refine_ls_goodness_of_fit_ref 1.030
_refine_ls_hydrogen_treatment constr
_refine_ls_matrix_type full
_refine_ls_number_parameters 1207
_refine_ls_number_reflns 38344
_refine_ls_number_restraints 1510
_refine_ls_restrained_S_all 1.077
_refine_ls_R_factor_all 0.0924
_refine_ls_R_factor_gt 0.0557
_refine_ls_shift/su_max 0.002
_refine_ls_shift/su_mean 0.000
_refine_ls_structure_factor_coef Fsqd
_refine_ls_weighting_details 'w=1/[\s^2^(Fo^2^)+(0.0708P)^2^+2.4928P] where P=(Fo^2^+2Fc^2^)/3'
_refine_ls_weighting_scheme calc
_refine_ls_wR_factor_gt 0.1344
_refine_ls_wR_factor_ref 0.1540
_reflns_Friedel_coverage 0.000
_reflns_number_gt 27149
_reflns_number_total 38344
_reflns_threshold_expression 'I > 2\s(I)'
_cod_data_source_file ja8b05874_si_001.cif
_cod_data_source_block 7
_cod_database_code 4132734
_shelxl_version_number 2014-7
_shelx_space_group_comment
;
The symmetry employed for this shelxl refinement is uniquely defined
by the following loop, which should always be used as a source of
symmetry information in preference to the above space-group names.
They are only intended as comments.
;
_shelx_estimated_absorpt_t_max 0.954
_shelx_estimated_absorpt_t_min 0.872
_olex2_refinement_description
;
1. Fixed Uiso
 At 1.2 times of:
  All C(H) groups
 At 1.5 times of:
  All C(H,H,H) groups
2. Rigid body (RIGU) restrains
 B1, C31, C32, C33, C34, C35, C36A, F1A, F2A, F3A, C36B, F1B, F2B, F3B, C37,
 C38A, F4A, F5A, F6A, C38B, F4B, F5B, F6B, C39, C40, C41, C42, C43, C44, F7A,
 F8A, F9A, F7B, F8B, F9B, C45, C46, F10A, F11A, F12A, F10B, F11B, F12B, F10C,
 F11C, F12C, C47, C48, C49, C50, C51, C52, F13A, F14A, F15A, F13B, F14B, F15B,
 C53, C54A, F16A, F17A, F18A, C54B, F16B, F17B, F18B, C55, C56, C57A, C57B,
 C58A, C58B, C59, C60, F19A, F20A, F21A, F19B, F20B, F21B, C61A, C62A, F22A,
 F23A, F24A, C61B, C62B, F22B, F23B, F24B
 with sigma for 1-2 distances of 0.004 and sigma for 1-3 distances of 0.004
3. Same fragment restrains
{C35, C36A, F3A, F2A, F1A} sigma for 1-2: 0.02, 1-3: 0.04
{C35, C36B, F1B, F2B, F3B} sigma for 1-2: 0.02, 1-3: 0.04
as
{C35, C36A, F1A, F2A, F3A}
{C35, C36A, F1A, F2A, F3A, C36B, F1B, F2B, F3B} sigma for 1-2: 0.02, 1-3: 0.04
as
{C37, C38A, F4A, F5A, F6A, C38B, F4B, F5B, F6B}
{C43, C44, F9A, F8A, F7A} sigma for 1-2: 0.02, 1-3: 0.04
{C43, C44, F7B, F8B, F9B} sigma for 1-2: 0.02, 1-3: 0.04
as
{C43, C44, F7A, F8A, F9A}
{C45, C46, F12A, F11A, F10A} sigma for 1-2: 0.02, 1-3: 0.04
{C45, C46, F10C, F11C, F12C} sigma for 1-2: 0.02, 1-3: 0.04
{C45, C46, F10B, F11B, F12B} sigma for 1-2: 0.02, 1-3: 0.04
as
{C45, C46, F10A, F11A, F12A}
{C43, C44, F7A, F8A, F9A, F7B, F8B, F9B} sigma for 1-2: 0.02, 1-3: 0.04
as
{C51, C52, F13A, F14A, F15A, F13B, F14B, F15B}
{C36A, F1A, F2A, F3A} sigma for 1-2: 0.02, 1-3: 0.04
as
{C54A, F16A, F17A, F18A}
{C36A, F1A, F2A, F3A} sigma for 1-2: 0.02, 1-3: 0.04
as
{C54B, F16B, F17B, F18B}
{C43, C44, F7A, F8A, F9A, F7B, F8B, F9B} sigma for 1-2: 0.02, 1-3: 0.04
as
{C59, C60, F19A, F20A, F21A, F19B, F20B, F21B}
{C43, C44, F7A, F8A, F9A} sigma for 1-2: 0.02, 1-3: 0.04
as
{C61A, C62A, F22A, F23A, F24A}
{C43, C44, F7A, F8A, F9A} sigma for 1-2: 0.02, 1-3: 0.04
as
{C61B, C62B, F22B, F23B, F24B}
4. Others
 1*[Sof(F10A)+Sof(F11A)+Sof(F12A)]+1*[Sof(F10B)+Sof(F11B)+Sof(F12B)]+1*
 [Sof(F10C)+Sof(F11C)+Sof(F12C)]=1 with esd of 0
 1*[Sof(F10A)+Sof(F11A)+Sof(F12A)]+1*[Sof(F10B)+Sof(F11B)+Sof(F12B)]+1*
 [Sof(F10C)+Sof(F11C)+Sof(F12C)]=1 with esd of 0
 Sof(C36B)=Sof(F1B)=Sof(F2B)=Sof(F3B)=1-FVAR(1)
 Sof(C36A)=Sof(F1A)=Sof(F2A)=Sof(F3A)=FVAR(1)
 Sof(C38B)=Sof(F4B)=Sof(F5B)=Sof(F6B)=1-FVAR(2)
 Sof(C38A)=Sof(F4A)=Sof(F5A)=Sof(F6A)=FVAR(2)
 Sof(F7B)=Sof(F8B)=Sof(F9B)=1-FVAR(3)
 Sof(F7A)=Sof(F8A)=Sof(F9A)=FVAR(3)
 Sof(F10A)=Sof(F11A)=Sof(F12A)=FVAR(4)
 Sof(F10B)=Sof(F11B)=Sof(F12B)=FVAR(5)
 Sof(F10C)=Sof(F11C)=Sof(F12C)=FVAR(6)
 Sof(F13B)=Sof(F14B)=Sof(F15B)=1-FVAR(7)
 Sof(F13A)=Sof(F14A)=Sof(F15A)=FVAR(7)
 Sof(C54B)=Sof(F16B)=Sof(F17B)=Sof(F18B)=1-FVAR(8)
 Sof(C54A)=Sof(F16A)=Sof(F17A)=Sof(F18A)=FVAR(8)
 Sof(F19B)=Sof(F20B)=Sof(F21B)=1-FVAR(9)
 Sof(F19A)=Sof(F20A)=Sof(F21A)=FVAR(9)
 Sof(C57B)=Sof(H57B)=Sof(C58B)=Sof(H58B)=Sof(C61B)=Sof(C62B)=Sof(F22B)=
 Sof(F23B)=Sof(F24B)=1-FVAR(10)
 Sof(C57A)=Sof(H57A)=Sof(C58A)=Sof(H58A)=Sof(C61A)=Sof(C62A)=Sof(F22A)=
 Sof(F23A)=Sof(F24A)=FVAR(10)
 Fixed Sof: Cl1(0.5) C63(0.5) C64(0.5) H64(0.5) C65(0.5) H65(0.5) C66(0.5)
 H66(0.5) C67(0.5) H67(0.5) C68(0.5) H68(0.5)
5.a Ternary CH refined with riding coordinates:
 C2(H2), C3(H3), C5(H5), C6(H6), C19(H19), C22(H22), C25(H25), C28(H28)
5.b Aromatic/amide H refined with riding coordinates:
 C9(H9), C10(H10), C11(H11), C12(H12), C15(H15), C16(H16), C17(H17), C18(H18),
 C64(H64), C65(H65), C66(H66), C67(H67), C68(H68), C32(H32), C33(H33), C34(H34),
  C40(H40), C41(H41), C42(H42), C48(H48), C49(H49), C50(H50), C56(H56),
 C57A(H57A), C57B(H57B), C58A(H58A), C58B(H58B)
5.c Idealised Me refined as rotating group:
 C20(H20A,H20B,H20C), C21(H21A,H21B,H21C), C23(H23A,H23B,H23C), C24(H24A,H24B,
 H24C), C26(H26A,H26B,H26C), C27(H27A,H27B,H27C), C29(H29A,H29B,H29C), C30(H30A,
 H30B,H30C)
;
_olex2_submission_special_instructions 'No special instructions were received'

loop_
_space_group_symop_operation_xyz
'x, y, z'
'-x, -y, -z'

loop_
_atom_site_label
_atom_site_type_symbol
_atom_site_fract_x
_atom_site_fract_y
_atom_site_fract_z
_atom_site_U_iso_or_equiv
_atom_site_adp_type
_atom_site_occupancy
_atom_site_site_symmetry_order
_atom_site_calc_flag
_atom_site_refinement_flags_posn
_atom_site_refinement_flags_adp
_atom_site_refinement_flags_occupancy
_atom_site_disorder_assembly
_atom_site_disorder_group
Mo1 Mo 0.90950(2) 0.01701(2) 0.86753(2) 0.01710(3) Uani 1 1 d . . . . .
P1 P 0.88847(3) -0.14592(3) 0.91145(2) 0.01938(7) Uani 1 1 d . . . . .
P2 P 0.73623(3) 0.10613(3) 0.89680(2) 0.01964(7) Uani 1 1 d . . . . .
N1 N 0.97357(10) 0.00112(9) 0.97359(7) 0.0185(2) Uani 1 1 d . . . . .
C1 C 1.01476(12) -0.02188(11) 0.76590(9) 0.0222(3) Uani 1 1 d . . . . .
C2 C 0.91831(13) 0.02012(11) 0.72290(9) 0.0227(3) Uani 1 1 d . . . . .
H2 H 0.8762 -0.0185 0.7119 0.027 Uiso 1 1 calc R . . . .
C3 C 0.87008(13) 0.10482(11) 0.71874(9) 0.0220(3) Uani 1 1 d . . . . .
H3 H 0.7946 0.1234 0.7057 0.026 Uiso 1 1 calc R . . . .
C4 C 0.91313(12) 0.15261(10) 0.75877(8) 0.0202(2) Uani 1 1 d . . . . .
C5 C 1.01768(12) 0.11891(11) 0.78504(9) 0.0226(3) Uani 1 1 d . . . . .
H5 H 1.0490 0.1491 0.8150 0.027 Uiso 1 1 calc R . . . .
C6 C 1.06842(13) 0.03362(11) 0.78718(9) 0.0232(3) Uani 1 1 d . . . . .
H6 H 1.1337 0.0056 0.8194 0.028 Uiso 1 1 calc R . . . .
C7 C 1.05532(13) -0.11799(12) 0.78320(10) 0.0249(3) Uani 1 1 d . . . . .
C8 C 1.00097(13) -0.18442(12) 0.84822(10) 0.0243(3) Uani 1 1 d . . . . .
C9 C 1.03508(17) -0.27466(14) 0.86167(14) 0.0354(4) Uani 1 1 d . . . . .
H9 H 0.9978 -0.3199 0.9043 0.043 Uiso 1 1 calc R . . . .
C10 C 1.1229(2) -0.29851(16) 0.81332(17) 0.0471(6) Uani 1 1 d . . . . .
H10 H 1.1460 -0.3601 0.8232 0.057 Uiso 1 1 calc R . . . .
C11 C 1.1775(2) -0.23280(17) 0.75037(16) 0.0475(6) Uani 1 1 d . . . . .
H11 H 1.2386 -0.2496 0.7181 0.057 Uiso 1 1 calc R . . . .
C12 C 1.14298(16) -0.14269(15) 0.73459(13) 0.0358(4) Uani 1 1 d . . . . .
H12 H 1.1794 -0.0977 0.6904 0.043 Uiso 1 1 calc R . . . .
C13 C 0.84982(13) 0.23346(10) 0.76994(9) 0.0209(2) Uani 1 1 d . . . . .
C14 C 0.76217(13) 0.22191(10) 0.83225(9) 0.0211(2) Uani 1 1 d . . . . .
C15 C 0.70293(14) 0.29715(11) 0.84442(10) 0.0237(3) Uani 1 1 d . . . . .
H15 H 0.6430 0.2902 0.8856 0.028 Uiso 1 1 calc R . . . .
C16 C 0.73105(15) 0.38231(11) 0.79660(11) 0.0264(3) Uani 1 1 d . . . . .
H16 H 0.6909 0.4331 0.8058 0.032 Uiso 1 1 calc R . . . .
C17 C 0.81785(15) 0.39294(11) 0.73545(11) 0.0282(3) Uani 1 1 d . . . . .
H17 H 0.8369 0.4511 0.7029 0.034 Uiso 1 1 calc R . . . .
C18 C 0.87686(14) 0.31920(11) 0.72163(10) 0.0256(3) Uani 1 1 d . . . . .
H18 H 0.9357 0.3270 0.6793 0.031 Uiso 1 1 calc R . . . .
C19 C 0.90208(16) -0.22076(12) 1.03163(11) 0.0293(3) Uani 1 1 d . . . . .
H19 H 0.8549 -0.1885 1.0662 0.035 Uiso 1 1 calc R . . . .
C20 C 0.8708(2) -0.31408(16) 1.06592(15) 0.0433(5) Uani 1 1 d . . . . .
H20A H 0.7988 -0.3087 1.0519 0.065 Uiso 1 1 calc GR . . . .
H20B H 0.8753 -0.3431 1.1305 0.065 Uiso 1 1 calc GR . . . .
H20C H 0.9183 -0.3505 1.0374 0.065 Uiso 1 1 calc GR . . . .
C21 C 1.01274(18) -0.22949(13) 1.05677(13) 0.0342(4) Uani 1 1 d . . . . .
H21A H 1.0627 -0.2598 1.0237 0.051 Uiso 1 1 calc GR . . . .
H21B H 1.0168 -0.2648 1.1208 0.051 Uiso 1 1 calc GR . . . .
H21C H 1.0298 -0.1694 1.0420 0.051 Uiso 1 1 calc GR . . . .
C22 C 0.77867(14) -0.18599(12) 0.88536(12) 0.0272(3) Uani 1 1 d . . . . .
H22 H 0.7934 -0.2533 0.9109 0.033 Uiso 1 1 calc R . . . .
C23 C 0.67590(16) -0.15915(16) 0.93239(18) 0.0405(5) Uani 1 1 d . . . . .
H23A H 0.6846 -0.1799 0.9960 0.061 Uiso 1 1 calc GR . . . .
H23B H 0.6204 -0.1869 0.9242 0.061 Uiso 1 1 calc GR . . . .
H23C H 0.6568 -0.0935 0.9071 0.061 Uiso 1 1 calc GR . . . .
C24 C 0.76836(17) -0.15605(14) 0.78600(14) 0.0347(4) Uani 1 1 d . . . . .
H24A H 0.7473 -0.0906 0.7594 0.052 Uiso 1 1 calc GR . . . .
H24B H 0.7153 -0.1858 0.7774 0.052 Uiso 1 1 calc GR . . . .
H24C H 0.8359 -0.1725 0.7574 0.052 Uiso 1 1 calc GR . . . .
C25 C 0.69409(16) 0.09828(12) 1.01180(10) 0.0277(3) Uani 1 1 d . . . . .
H25 H 0.6217 0.1328 1.0111 0.033 Uiso 1 1 calc R . . . .
C26 C 0.6880(2) -0.00081(13) 1.07252(12) 0.0376(5) Uani 1 1 d . . . . .
H26A H 0.6444 -0.0251 1.0470 0.056 Uiso 1 1 calc GR . . . .
H26B H 0.6571 -0.0048 1.1316 0.056 Uiso 1 1 calc GR . . . .
H26C H 0.7587 -0.0357 1.0777 0.056 Uiso 1 1 calc GR . . . .
C27 C 0.76298(16) 0.13746(13) 1.04818(11) 0.0300(3) Uani 1 1 d . . . . .
H27A H 0.8345 0.1044 1.0502 0.045 Uiso 1 1 calc GR . . . .
H27B H 0.7354 0.1322 1.1083 0.045 Uiso 1 1 calc GR . . . .
H27C H 0.7638 0.2011 1.0096 0.045 Uiso 1 1 calc GR . . . .
C28 C 0.60736(13) 0.10168(12) 0.86300(12) 0.0262(3) Uani 1 1 d . . . . .
H28 H 0.5827 0.0457 0.9086 0.031 Uiso 1 1 calc R . . . .
C29 C 0.51985(15) 0.18013(14) 0.86167(14) 0.0328(4) Uani 1 1 d . . . . .
H29A H 0.5124 0.1858 0.9192 0.049 Uiso 1 1 calc GR . . . .
H29B H 0.4536 0.1683 0.8507 0.049 Uiso 1 1 calc GR . . . .
H29C H 0.5378 0.2362 0.8143 0.049 Uiso 1 1 calc GR . . . .
C30 C 0.61454(15) 0.09323(14) 0.77379(13) 0.0315(3) Uani 1 1 d . . . . .
H30A H 0.6300 0.1498 0.7259 0.047 Uiso 1 1 calc GR . . . .
H30B H 0.5477 0.0803 0.7653 0.047 Uiso 1 1 calc GR . . . .
H30C H 0.6705 0.0441 0.7728 0.047 Uiso 1 1 calc GR . . . .
Cl1 Cl 0.01799(12) 0.57002(11) 0.62919(10) 0.0569(3) Uani 0.5 1 d . . P A -1
C63 C 0.0051(5) 0.5283(4) 0.5509(4) 0.0309(10) Uani 0.5 1 d . . P A -1
C64 C 0.0876(6) 0.4689(6) 0.5314(6) 0.0355(15) Uani 0.5 1 d . . P A -1
H64 H 0.1513 0.4522 0.5595 0.043 Uiso 0.5 1 calc R . P A -1
C65 C 0.0741(7) 0.4354(6) 0.4711(6) 0.0377(15) Uani 0.5 1 d . . P A -1
H65 H 0.1293 0.3948 0.4573 0.045 Uiso 0.5 1 calc R . P A -1
C66 C -0.0182(6) 0.4594(5) 0.4297(5) 0.0393(13) Uani 0.5 1 d . . P A -1
H66 H -0.0268 0.4350 0.3883 0.047 Uiso 0.5 1 calc R . P A -1
C67 C -0.0977(7) 0.5193(7) 0.4493(7) 0.0369(14) Uani 0.5 1 d . . P A -1
H67 H -0.1609 0.5369 0.4203 0.044 Uiso 0.5 1 calc R . P A -1
C68 C -0.0872(6) 0.5533(5) 0.5093(6) 0.0326(13) Uani 0.5 1 d . . P A -1
H68 H -0.1427 0.5940 0.5226 0.039 Uiso 0.5 1 calc R . P A -1
B1 B 0.59135(12) 0.67974(10) 0.65144(10) 0.0161(2) Uani 1 1 d . U . . .
C31 C 0.62766(11) 0.65011(9) 0.75164(9) 0.0170(2) Uani 1 1 d . U . . .
C32 C 0.72852(12) 0.60677(9) 0.77725(9) 0.0202(2) Uani 1 1 d . U . . .
H32 H 0.7810 0.5990 0.7335 0.024 Uiso 1 1 calc R . . . .
C33 C 0.67945(17) 0.58381(11) 0.93196(11) 0.0308(4) Uani 1 1 d . U . . .
H33 H 0.6968 0.5619 0.9919 0.037 Uiso 1 1 calc R . . . .
C34 C 0.55414(13) 0.65862(10) 0.82012(9) 0.0221(3) Uani 1 1 d . U . . .
H34 H 0.4849 0.6878 0.8059 0.027 Uiso 1 1 calc R . . . .
C35 C 0.75395(15) 0.57475(10) 0.86531(11) 0.0259(3) Uani 1 1 d D U . . .
C36A C 0.8634(6) 0.5303(6) 0.8886(6) 0.0351(16) Uani 0.54(2) 1 d D U P B 1
F1A F 0.9360(4) 0.5683(7) 0.8276(4) 0.0652(19) Uani 0.54(2) 1 d D U P B 1
F2A F 0.8793(8) 0.4456(6) 0.8986(11) 0.084(3) Uani 0.54(2) 1 d D U P B 1
F3A F 0.8850(7) 0.5332(7) 0.9634(4) 0.0517(15) Uani 0.54(2) 1 d D U P B 1
C36B C 0.8605(8) 0.5216(7) 0.8915(8) 0.038(2) Uani 0.46(2) 1 d D U P B 2
F1B F 0.9282(5) 0.5257(12) 0.8243(4) 0.078(3) Uani 0.46(2) 1 d D U P B 2
F2B F 0.8568(7) 0.4348(4) 0.9371(7) 0.065(2) Uani 0.46(2) 1 d D U P B 2
F3B F 0.9035(11) 0.5467(8) 0.9439(10) 0.074(3) Uani 0.46(2) 1 d D U P B 2
C37 C 0.57926(16) 0.62580(11) 0.90795(10) 0.0289(3) Uani 1 1 d D U . . .
C38A C 0.4900(4) 0.6348(4) 0.9764(3) 0.0363(9) Uani 0.662(6) 1 d D U P C 1
F4A F 0.5076(2) 0.5758(3) 1.05795(14) 0.0721(13) Uani 0.662(6) 1 d D U P C 1
F5A F 0.4747(5) 0.7167(3) 0.9768(4) 0.099(2) Uani 0.662(6) 1 d D U P C 1
F6A F 0.3974(2) 0.6234(3) 0.96340(19) 0.0527(8) Uani 0.662(6) 1 d D U P C 1
C38B C 0.5083(9) 0.6430(6) 0.9781(6) 0.043(2) Uani 0.338(6) 1 d D U P C 2
F4B F 0.5498(6) 0.6416(6) 1.0458(4) 0.082(3) Uani 0.338(6) 1 d D U P C 2
F5B F 0.4544(5) 0.7242(4) 0.9517(4) 0.0387(14) Uani 0.338(6) 1 d D U P C 2
F6B F 0.4428(9) 0.5858(5) 1.0061(7) 0.101(4) Uani 0.338(6) 1 d D U P C 2
C39 C 0.68208(10) 0.71631(8) 0.57165(8) 0.01475(19) Uani 1 1 d . U . . .
C40 C 0.67242(11) 0.72130(9) 0.48608(9) 0.0167(2) Uani 1 1 d . U . . .
H40 H 0.6169 0.6971 0.4771 0.020 Uiso 1 1 calc R . . . .
C41 C 0.82346(13) 0.79715(11) 0.42438(10) 0.0236(3) Uani 1 1 d . U . . .
H41 H 0.8715 0.8232 0.3755 0.028 Uiso 1 1 calc R . . . .
C42 C 0.76390(11) 0.75541(10) 0.58008(9) 0.0183(2) Uani 1 1 d . U . . .
H42 H 0.7723 0.7552 0.6364 0.022 Uiso 1 1 calc R . . . .
C43 C 0.74151(12) 0.76057(10) 0.41412(9) 0.0195(2) Uani 1 1 d D U . . .
C44 C 0.72823(17) 0.76321(12) 0.32460(10) 0.0304(3) Uani 1 1 d D U . . .
F7A F 0.6520(3) 0.7329(3) 0.31916(14) 0.0561(13) Uani 0.583(5) 1 d D U P D 1
F8A F 0.7332(3) 0.84563(18) 0.26229(19) 0.0380(7) Uani 0.583(5) 1 d D U P D 1
F9A F 0.8210(2) 0.71741(18) 0.29608(15) 0.0452(8) Uani 0.583(5) 1 d D U P D 1
F7B F 0.7306(4) 0.6830(2) 0.3242(2) 0.0583(15) Uani 0.417(5) 1 d D U P D 2
F8B F 0.7741(5) 0.8137(5) 0.2577(3) 0.0661(19) Uani 0.417(5) 1 d D U P D 2
F9B F 0.6181(3) 0.7982(4) 0.3044(3) 0.0535(12) Uani 0.417(5) 1 d D U P D 2
C45 C 0.83336(12) 0.79468(11) 0.50782(10) 0.0221(3) Uani 1 1 d D U . . .
C46 C 0.92029(15) 0.83553(15) 0.51916(13) 0.0348(4) Uani 1 1 d D U . . .
F10A F 0.9054(6) 0.9231(3) 0.4784(5) 0.069(2) Uani 0.532(2) 1 d D U P E 1
F11A F 1.0117(3) 0.8097(4) 0.4748(3) 0.0450(11) Uani 0.532(2) 1 d D U P E 1
F12A F 0.9435(4) 0.8083(4) 0.6003(2) 0.0477(13) Uani 0.532(2) 1 d D U P E 1
F10B F 0.9210(14) 0.9201(7) 0.4552(6) 0.040(2) Uani 0.234(2) 1 d D U P E 2
F11B F 1.0140(7) 0.7916(9) 0.5070(9) 0.061(3) Uani 0.234(2) 1 d D U P E 2
F12B F 0.9099(9) 0.8505(9) 0.5929(5) 0.051(3) Uani 0.234(2) 1 d D U P E 2
F10C F 0.9737(9) 0.8805(10) 0.4555(5) 0.062(3) Uani 0.234(2) 1 d D U P E 3
F11C F 0.9777(8) 0.7796(7) 0.5877(7) 0.058(3) Uani 0.234(2) 1 d D U P E 3
F12C F 0.8748(6) 0.9010(6) 0.5592(8) 0.057(2) Uani 0.234(2) 1 d D U P E 3
C47 C 0.49822(10) 0.76727(9) 0.62694(8) 0.0158(2) Uani 1 1 d . U . . .
C48 C 0.41916(11) 0.78077(11) 0.57165(9) 0.0204(2) Uani 1 1 d . U . . .
H48 H 0.4132 0.7340 0.5537 0.024 Uiso 1 1 calc R . . . .
C49 C 0.35411(12) 0.93049(11) 0.56805(10) 0.0217(2) Uani 1 1 d . U . . .
H49 H 0.3065 0.9852 0.5479 0.026 Uiso 1 1 calc R . . . .
C50 C 0.50148(11) 0.83830(9) 0.65200(10) 0.0186(2) Uani 1 1 d . U . . .
H50 H 0.5538 0.8321 0.6894 0.022 Uiso 1 1 calc R . . . .
C51 C 0.34927(11) 0.86085(12) 0.54252(10) 0.0225(3) Uani 1 1 d D U . . .
C52 C 0.26559(14) 0.87387(16) 0.48348(13) 0.0346(4) Uani 1 1 d D U . . .
F13A F 0.2582(8) 0.7983(6) 0.4728(9) 0.059(2) Uani 0.50(3) 1 d D U P F 1
F14A F 0.2788(8) 0.9367(8) 0.4035(4) 0.0564(18) Uani 0.50(3) 1 d D U P F 1
F15A F 0.1703(7) 0.9021(9) 0.5130(10) 0.0483(19) Uani 0.50(3) 1 d D U P F 1
F13B F 0.2781(11) 0.8136(9) 0.4508(9) 0.073(3) Uani 0.50(3) 1 d D U P F 2
F14B F 0.1718(6) 0.8807(12) 0.5229(9) 0.054(2) Uani 0.50(3) 1 d D U P F 2
F15B F 0.2682(9) 0.9533(8) 0.4100(6) 0.070(3) Uani 0.50(3) 1 d D U P F 2
C53 C 0.43063(12) 0.91760(10) 0.62393(10) 0.0212(2) Uani 1 1 d . U . . .
C54A C 0.4424(6) 0.9903(6) 0.6462(5) 0.0234(12) Uani 0.436(8) 1 d D U P G 1
F16A F 0.3785(8) 0.9872(4) 0.7181(4) 0.068(2) Uani 0.436(8) 1 d D U P G 1
F17A F 0.4180(5) 1.0711(3) 0.5858(4) 0.0403(11) Uani 0.436(8) 1 d D U P G 1
F18A F 0.5378(4) 0.9878(3) 0.6674(5) 0.0557(19) Uani 0.436(8) 1 d D U P G 1
C54B C 0.4265(5) 0.9893(4) 0.6644(4) 0.0251(10) Uani 0.564(8) 1 d D U P G 2
F16B F 0.3318(3) 1.0123(3) 0.6980(3) 0.0397(7) Uani 0.564(8) 1 d D U P G 2
F17B F 0.4535(5) 1.0652(3) 0.6021(4) 0.0565(13) Uani 0.564(8) 1 d D U P G 2
F18B F 0.4886(4) 0.9615(2) 0.7299(4) 0.0635(17) Uani 0.564(8) 1 d D U P G 2
C55 C 0.55026(12) 0.59085(10) 0.65328(9) 0.0190(2) Uani 1 1 d . U . . .
C56 C 0.60469(12) 0.53300(9) 0.61344(9) 0.0194(2) Uani 1 1 d . U . . .
H56 H 0.6697 0.5459 0.5806 0.023 Uiso 1 1 calc R . . . .
C57A C 0.4801(3) 0.4296(2) 0.6729(2) 0.0214(5) Uani 0.716(4) 1 d . U P H 1
H57A H 0.4571 0.3757 0.6797 0.026 Uiso 0.716(4) 1 calc R . P H 1
C57B C 0.4544(8) 0.4485(6) 0.6592(6) 0.0230(14) Uani 0.284(4) 1 d . U P H 2
H57B H 0.4216 0.4025 0.6577 0.028 Uiso 0.284(4) 1 calc R . P H 2
C58A C 0.4618(3) 0.5613(2) 0.7071(3) 0.0189(6) Uani 0.716(4) 1 d . U P H 1
H58A H 0.4238 0.5958 0.7390 0.023 Uiso 0.716(4) 1 calc R . P H 1
C58B C 0.4415(8) 0.5814(6) 0.6911(6) 0.0179(14) Uani 0.284(4) 1 d . U P H 2
H58B H 0.4007 0.6250 0.7113 0.022 Uiso 0.284(4) 1 calc R . P H 2
C59 C 0.56660(14) 0.45674(10) 0.62035(10) 0.0235(3) Uani 1 1 d D U . . .
C60 C 0.62559(15) 0.39573(11) 0.57682(11) 0.0280(3) Uani 1 1 d D U . . .
F19A F 0.7098(6) 0.4252(5) 0.5259(7) 0.0484(15) Uani 0.61(2) 1 d D U P I 1
F20A F 0.6628(7) 0.3143(3) 0.6403(4) 0.0415(11) Uani 0.61(2) 1 d D U P I 1
F21A F 0.5680(7) 0.3755(6) 0.5307(5) 0.0402(12) Uani 0.61(2) 1 d D U P I 1
F19B F 0.6765(13) 0.4444(6) 0.4991(6) 0.051(2) Uani 0.39(2) 1 d D U P I 2
F20B F 0.6901(8) 0.3295(8) 0.6229(8) 0.042(2) Uani 0.39(2) 1 d D U P I 2
F21B F 0.5570(11) 0.3616(10) 0.5489(10) 0.044(2) Uani 0.39(2) 1 d D U P I 2
C61A C 0.4263(2) 0.48346(19) 0.71641(19) 0.0212(5) Uani 0.716(4) 1 d D U P H 1
C62A C 0.3293(2) 0.45602(18) 0.77297(19) 0.0289(5) Uani 0.716(4) 1 d D U P H 1
F22A F 0.24908(18) 0.4706(3) 0.72564(18) 0.0579(8) Uani 0.716(4) 1 d D U P H 1
F23A F 0.34185(18) 0.36847(13) 0.82407(17) 0.0596(8) Uani 0.716(4) 1 d D U P H 1
F24A F 0.2971(3) 0.4994(2) 0.8284(2) 0.0386(6) Uani 0.716(4) 1 d D U P H 1
C61B C 0.3992(6) 0.5074(5) 0.6967(4) 0.0202(11) Uani 0.284(4) 1 d D U P H 2
C62B C 0.2894(5) 0.4962(5) 0.7396(5) 0.0325(14) Uani 0.284(4) 1 d D U P H 2
F22B F 0.2551(5) 0.4271(4) 0.7353(5) 0.0532(19) Uani 0.284(4) 1 d D U P H 2
F23B F 0.2198(4) 0.5683(4) 0.7032(4) 0.0584(17) Uani 0.284(4) 1 d D U P H 2
F24B F 0.2827(10) 0.4840(9) 0.8240(6) 0.068(3) Uani 0.284(4) 1 d D U P H 2

loop_
_atom_site_aniso_label
_atom_site_aniso_U_11
_atom_site_aniso_U_22
_atom_site_aniso_U_33
_atom_site_aniso_U_23
_atom_site_aniso_U_13
_atom_site_aniso_U_12
Mo1 0.02209(5) 0.02339(6) 0.00953(4) -0.00742(4) 0.00288(3) -0.01249(4)
P1 0.02183(16) 0.02454(17) 0.01607(14) -0.01082(13) 0.00484(12) -0.01133(13)
P2 0.02760(17) 0.02149(16) 0.01474(14) -0.01033(12) 0.00691(12) -0.01375(13)
N1 0.0250(5) 0.0226(5) 0.0109(4) -0.0069(4) 0.0026(4) -0.0129(4)
C1 0.0254(6) 0.0298(7) 0.0129(5) -0.0089(5) 0.0055(4) -0.0116(5)
C2 0.0270(7) 0.0315(7) 0.0137(5) -0.0114(5) 0.0023(4) -0.0108(6)
C3 0.0278(7) 0.0292(7) 0.0123(5) -0.0092(5) 0.0017(4) -0.0118(5)
C4 0.0260(6) 0.0251(6) 0.0101(4) -0.0050(4) 0.0029(4) -0.0127(5)
C5 0.0258(6) 0.0298(7) 0.0136(5) -0.0064(5) 0.0026(4) -0.0150(5)
C6 0.0249(6) 0.0312(7) 0.0138(5) -0.0064(5) 0.0031(4) -0.0138(5)
C7 0.0262(7) 0.0324(8) 0.0182(6) -0.0124(5) 0.0064(5) -0.0094(6)
C8 0.0264(7) 0.0292(7) 0.0188(6) -0.0117(5) 0.0061(5) -0.0083(6)
C9 0.0391(10) 0.0304(8) 0.0326(9) -0.0127(7) 0.0110(7) -0.0052(7)
C10 0.0515(13) 0.0355(10) 0.0450(12) -0.0168(9) 0.0184(10) 0.0005(9)
C11 0.0489(12) 0.0441(12) 0.0412(11) -0.0194(9) 0.0233(10) -0.0024(9)
C12 0.0367(9) 0.0398(10) 0.0284(8) -0.0157(7) 0.0156(7) -0.0084(8)
C13 0.0289(7) 0.0226(6) 0.0124(5) -0.0049(4) 0.0012(4) -0.0130(5)
C14 0.0302(7) 0.0222(6) 0.0143(5) -0.0077(4) 0.0030(5) -0.0139(5)
C15 0.0342(8) 0.0221(6) 0.0182(6) -0.0089(5) 0.0013(5) -0.0117(6)
C16 0.0393(9) 0.0207(6) 0.0213(6) -0.0072(5) -0.0036(6) -0.0107(6)
C17 0.0408(9) 0.0223(6) 0.0211(6) -0.0026(5) -0.0039(6) -0.0155(6)
C18 0.0332(8) 0.0259(7) 0.0162(5) -0.0024(5) -0.0004(5) -0.0154(6)
C19 0.0399(9) 0.0283(7) 0.0191(6) -0.0055(5) 0.0046(6) -0.0173(7)
C20 0.0609(14) 0.0381(10) 0.0315(9) -0.0079(8) 0.0079(9) -0.0299(10)
C21 0.0495(11) 0.0260(7) 0.0277(8) -0.0052(6) -0.0109(7) -0.0133(7)
C22 0.0273(7) 0.0296(7) 0.0348(8) -0.0207(7) 0.0023(6) -0.0120(6)
C23 0.0264(8) 0.0474(11) 0.0611(14) -0.0338(11) 0.0122(8) -0.0189(8)
C24 0.0374(9) 0.0383(9) 0.0411(10) -0.0250(8) -0.0113(8) -0.0064(7)
C25 0.0421(9) 0.0286(7) 0.0185(6) -0.0141(5) 0.0108(6) -0.0178(7)
C26 0.0670(14) 0.0319(8) 0.0186(6) -0.0110(6) 0.0137(7) -0.0283(9)
C27 0.0449(10) 0.0295(8) 0.0198(6) -0.0119(6) -0.0001(6) -0.0120(7)
C28 0.0270(7) 0.0286(7) 0.0310(7) -0.0186(6) 0.0070(6) -0.0135(6)
C29 0.0277(8) 0.0387(9) 0.0412(10) -0.0254(8) 0.0041(7) -0.0088(7)
C30 0.0284(8) 0.0418(10) 0.0365(9) -0.0265(8) -0.0003(6) -0.0091(7)
Cl1 0.0596(8) 0.0613(8) 0.0563(7) -0.0291(6) -0.0126(6) -0.0039(6)
C63 0.0253(19) 0.023(2) 0.037(3) -0.0044(16) -0.0013(17) -0.0024(14)
C64 0.020(2) 0.029(3) 0.046(4) -0.007(2) -0.001(2) 0.0050(18)
C65 0.033(3) 0.025(2) 0.042(4) -0.007(2) 0.009(2) 0.003(2)
C66 0.038(3) 0.032(3) 0.046(3) -0.015(2) 0.001(2) -0.0058(19)
C67 0.027(2) 0.035(3) 0.042(4) -0.010(2) -0.003(2) -0.0023(19)
C68 0.0199(18) 0.027(3) 0.043(4) -0.009(2) -0.004(2) 0.0060(16)
B1 0.0195(6) 0.0160(6) 0.0154(5) -0.0076(4) 0.0002(4) -0.0064(5)
C31 0.0246(6) 0.0138(5) 0.0147(5) -0.0063(4) -0.0004(4) -0.0065(4)
C32 0.0284(7) 0.0167(5) 0.0178(5) -0.0071(4) -0.0054(5) -0.0049(5)
C33 0.0563(11) 0.0207(6) 0.0171(6) -0.0064(5) -0.0092(6) -0.0072(7)
C34 0.0326(7) 0.0179(6) 0.0159(5) -0.0070(4) 0.0019(5) -0.0059(5)
C35 0.0405(8) 0.0185(6) 0.0211(6) -0.0066(5) -0.0121(6) -0.0053(6)
C36A 0.047(3) 0.030(3) 0.034(3) -0.014(2) -0.023(2) 0.002(2)
F1A 0.0336(15) 0.091(4) 0.054(2) -0.013(2) -0.0144(13) 0.003(2)
F2A 0.076(4) 0.047(3) 0.157(8) -0.063(4) -0.080(5) 0.031(2)
F3A 0.050(2) 0.075(4) 0.0370(19) -0.0260(19) -0.0249(16) 0.001(2)
C36B 0.050(4) 0.028(3) 0.040(4) -0.010(2) -0.027(3) -0.002(2)
F1B 0.041(2) 0.117(7) 0.055(2) -0.018(3) -0.0266(17) 0.017(3)
F2B 0.073(3) 0.0213(16) 0.088(4) -0.007(2) -0.029(3) 0.0073(16)
F3B 0.088(6) 0.052(3) 0.105(6) -0.042(4) -0.068(5) 0.006(3)
C37 0.0497(10) 0.0215(6) 0.0148(5) -0.0073(5) 0.0022(6) -0.0069(6)
C38A 0.056(2) 0.039(2) 0.0202(14) -0.0171(14) 0.0125(13) -0.0197(16)
F4A 0.0638(17) 0.112(3) 0.0157(8) -0.0053(12) 0.0068(9) -0.0098(17)
F5A 0.138(4) 0.074(3) 0.117(4) -0.078(3) 0.094(3) -0.073(3)
F6A 0.0450(13) 0.082(2) 0.0375(13) -0.0307(13) 0.0167(10) -0.0222(13)
C38B 0.076(5) 0.026(3) 0.017(3) -0.004(2) 0.009(3) -0.005(3)
F4B 0.089(4) 0.124(6) 0.035(2) -0.054(3) -0.008(3) 0.030(4)
F5B 0.034(2) 0.035(2) 0.034(2) -0.0115(17) 0.0068(16) 0.0120(17)
F6B 0.145(7) 0.061(4) 0.112(7) -0.059(4) 0.101(6) -0.074(5)
C39 0.0169(5) 0.0139(5) 0.0144(4) -0.0062(4) -0.0002(4) -0.0037(4)
C40 0.0207(5) 0.0144(5) 0.0149(5) -0.0048(4) -0.0014(4) -0.0046(4)
C41 0.0243(6) 0.0259(7) 0.0184(6) -0.0055(5) 0.0036(5) -0.0093(5)
C42 0.0197(5) 0.0200(6) 0.0174(5) -0.0077(4) -0.0003(4) -0.0077(4)
C43 0.0255(6) 0.0182(5) 0.0139(5) -0.0052(4) 0.0006(4) -0.0052(5)
C44 0.0507(10) 0.0252(7) 0.0145(5) -0.0055(5) -0.0014(6) -0.0097(7)
F7A 0.069(2) 0.098(3) 0.0206(9) -0.0220(13) 0.0085(10) -0.066(2)
F8A 0.0618(19) 0.0301(10) 0.0157(9) 0.0004(7) -0.0053(10) -0.0116(10)
F9A 0.0595(16) 0.0498(14) 0.0278(10) -0.0252(10) -0.0027(9) 0.0099(11)
F7B 0.118(4) 0.0312(15) 0.0313(15) -0.0201(13) -0.032(2) 0.0123(18)
F8B 0.073(3) 0.121(5) 0.0160(13) -0.016(2) 0.0089(18) -0.073(3)
F9B 0.0445(18) 0.083(3) 0.0450(19) -0.040(2) -0.0268(15) 0.0146(18)
C45 0.0211(6) 0.0249(6) 0.0202(6) -0.0065(5) 0.0005(5) -0.0101(5)
C46 0.0300(8) 0.0417(10) 0.0336(8) -0.0085(7) -0.0009(6) -0.0219(7)
F10A 0.064(3) 0.0381(18) 0.115(5) -0.024(2) -0.030(4) -0.0231(17)
F11A 0.0238(12) 0.082(3) 0.0375(16) -0.027(2) 0.0069(11) -0.0252(15)
F12A 0.044(3) 0.087(4) 0.0283(13) -0.027(2) 0.0047(14) -0.043(2)
F10B 0.057(6) 0.040(4) 0.029(3) -0.009(2) 0.002(3) -0.037(4)
F11B 0.029(3) 0.059(5) 0.101(9) -0.033(6) -0.014(4) -0.012(3)
F12B 0.056(6) 0.086(7) 0.026(3) -0.021(4) 0.007(3) -0.055(5)
F10C 0.061(5) 0.104(7) 0.033(3) -0.016(4) 0.010(3) -0.067(5)
F11C 0.049(5) 0.056(4) 0.072(6) -0.011(4) -0.034(5) -0.023(3)
F12C 0.050(4) 0.057(4) 0.091(6) -0.048(4) -0.002(4) -0.030(3)
C47 0.0163(5) 0.0190(5) 0.0144(5) -0.0077(4) 0.0008(4) -0.0065(4)
C48 0.0168(5) 0.0318(7) 0.0190(5) -0.0167(5) -0.0002(4) -0.0038(5)
C49 0.0201(6) 0.0257(6) 0.0177(5) -0.0073(5) -0.0029(4) -0.0012(5)
C50 0.0207(6) 0.0162(5) 0.0210(5) -0.0068(4) -0.0058(4) -0.0051(4)
C51 0.0173(5) 0.0359(8) 0.0172(5) -0.0146(5) -0.0029(4) -0.0006(5)
C52 0.0248(7) 0.0569(12) 0.0310(8) -0.0288(8) -0.0110(6) 0.0059(7)
F13A 0.053(3) 0.056(3) 0.098(5) -0.053(3) -0.048(3) 0.0116(19)
F14A 0.054(3) 0.096(4) 0.0225(16) -0.018(2) -0.0120(17) -0.023(3)
F15A 0.024(2) 0.075(4) 0.065(4) -0.052(3) -0.0162(18) 0.012(2)
F13B 0.070(5) 0.108(5) 0.073(4) -0.075(4) -0.054(3) 0.038(3)
F14B 0.019(2) 0.104(7) 0.058(3) -0.049(4) -0.0071(19) -0.011(3)
F15B 0.068(3) 0.081(4) 0.046(3) -0.008(2) -0.044(3) 0.014(3)
C53 0.0244(6) 0.0158(5) 0.0238(6) -0.0062(5) -0.0062(5) -0.0040(5)
C54A 0.032(3) 0.0192(18) 0.021(2) -0.0112(17) -0.0056(18) 0.0012(17)
F16A 0.124(6) 0.055(3) 0.047(3) -0.044(2) 0.042(3) -0.042(3)
F17A 0.061(3) 0.0129(11) 0.0483(18) -0.0104(11) -0.0199(19) 0.0009(15)
F18A 0.054(2) 0.0356(18) 0.103(5) -0.047(2) -0.049(3) 0.0109(15)
C54B 0.0287(19) 0.0169(14) 0.034(3) -0.0137(17) -0.0044(16) -0.0029(12)
F16B 0.0404(15) 0.0469(17) 0.0447(15) -0.0333(14) 0.0092(11) -0.0099(11)
F17B 0.076(3) 0.0296(16) 0.068(3) -0.0261(17) 0.035(2) -0.0308(19)
F18B 0.084(3) 0.0387(15) 0.094(3) -0.048(2) -0.063(3) 0.0212(16)
C55 0.0262(6) 0.0192(5) 0.0155(5) -0.0086(4) 0.0017(4) -0.0106(5)
C56 0.0279(6) 0.0161(5) 0.0163(5) -0.0065(4) -0.0025(4) -0.0071(5)
C57A 0.0303(15) 0.0155(12) 0.0213(12) -0.0077(10) -0.0035(10) -0.0080(9)
C57B 0.033(4) 0.020(3) 0.018(3) -0.005(2) -0.002(2) -0.012(2)
C58A 0.0232(13) 0.0170(14) 0.0182(14) -0.0081(11) 0.0020(9) -0.0068(10)
C58B 0.029(3) 0.016(3) 0.012(3) -0.005(2) 0.001(2) -0.013(2)
C59 0.0378(8) 0.0191(6) 0.0183(5) -0.0094(5) -0.0016(5) -0.0105(5)
C60 0.0431(9) 0.0216(6) 0.0257(7) -0.0133(5) -0.0051(6) -0.0086(6)
F19A 0.055(2) 0.0336(19) 0.065(3) -0.032(2) 0.025(2) -0.0184(16)
F20A 0.069(3) 0.0257(12) 0.0304(15) -0.0099(11) -0.0173(17) -0.0012(15)
F21A 0.052(3) 0.048(2) 0.034(2) -0.0299(18) -0.0191(17) 0.0056(17)
F19B 0.078(5) 0.037(3) 0.043(3) -0.027(2) 0.020(3) -0.012(3)
F20B 0.043(3) 0.048(4) 0.046(4) -0.035(3) -0.022(3) 0.018(2)
F21B 0.049(3) 0.052(4) 0.057(6) -0.046(4) -0.014(3) -0.005(3)
C61A 0.0247(11) 0.0185(11) 0.0212(11) -0.0072(8) 0.0006(8) -0.0083(8)
C62A 0.0279(11) 0.0275(11) 0.0344(12) -0.0138(10) 0.0075(9) -0.0146(9)
F22A 0.0288(9) 0.102(3) 0.0544(14) -0.0362(17) 0.0055(8) -0.0286(14)
F23A 0.0553(13) 0.0294(9) 0.0725(15) -0.0056(9) 0.0335(11) -0.0180(8)
F24A 0.0413(13) 0.0411(11) 0.0412(11) -0.0251(9) 0.0191(9) -0.0198(10)
C61B 0.031(3) 0.017(3) 0.016(2) -0.0068(19) 0.0045(19) -0.016(2)
C62B 0.035(3) 0.039(3) 0.036(3) -0.025(3) 0.017(2) -0.027(2)
F22B 0.049(3) 0.050(3) 0.083(4) -0.044(3) 0.028(3) -0.040(3)
F23B 0.029(2) 0.064(3) 0.081(4) -0.031(3) 0.020(2) -0.019(2)
F24B 0.067(4) 0.117(8) 0.052(3) -0.055(4) 0.035(3) -0.063(5)

loop_
_atom_type_symbol
_atom_type_description
_atom_type_scat_dispersion_real
_atom_type_scat_dispersion_imag
_atom_type_scat_source
C C 0.0033 0.0016 'International Tables Vol C Tables 4.2.6.8 and 6.1.1.4'
H H 0.0000 0.0000 'International Tables Vol C Tables 4.2.6.8 and 6.1.1.4'
B B 0.0013 0.0007 'International Tables Vol C Tables 4.2.6.8 and 6.1.1.4'
Cl Cl 0.1484 0.1585 'International Tables Vol C Tables 4.2.6.8 and 6.1.1.4'
F F 0.0171 0.0103 'International Tables Vol C Tables 4.2.6.8 and 6.1.1.4'
Mo Mo -1.6832 0.6857 'International Tables Vol C Tables 4.2.6.8 and 6.1.1.4'
N N 0.0061 0.0033 'International Tables Vol C Tables 4.2.6.8 and 6.1.1.4'
P P 0.1023 0.0942 'International Tables Vol C Tables 4.2.6.8 and 6.1.1.4'

loop_
_geom_angle_atom_site_label_1
_geom_angle_atom_site_label_2
_geom_angle_atom_site_label_3
_geom_angle
_geom_angle_site_symmetry_1
P1 Mo1 P2 109.914(13) .
N1 Mo1 P1 97.67(4) .
N1 Mo1 P2 96.96(4) .
N1 Mo1 C1 116.34(6) .
N1 Mo1 C2 152.41(6) .
N1 Mo1 C3 149.95(5) .
N1 Mo1 C4 113.70(5) .
N1 Mo1 C5 88.69(5) .
N1 Mo1 C6 90.15(5) .
C1 Mo1 P1 76.85(4) .
C1 Mo1 P2 145.22(4) .
C1 Mo1 C2 36.63(6) .
C1 Mo1 C3 64.90(6) .
C1 Mo1 C5 66.57(6) .
C1 Mo1 C6 36.78(6) .
C2 Mo1 P1 82.61(4) .
C2 Mo1 P2 108.95(4) .
C2 Mo1 C3 34.29(6) .
C3 Mo1 P1 111.18(4) .
C3 Mo1 P2 81.37(4) .
C4 Mo1 P1 147.14(4) .
C4 Mo1 P2 76.91(4) .
C4 Mo1 C1 80.50(6) .
C4 Mo1 C2 65.14(5) .
C4 Mo1 C3 36.50(5) .
C4 Mo1 C5 36.96(6) .
C4 Mo1 C6 66.38(6) .
C5 Mo1 P1 141.62(4) .
C5 Mo1 P2 106.76(5) .
C5 Mo1 C2 75.14(5) .
C5 Mo1 C3 63.61(5) .
C5 Mo1 C6 36.14(6) .
C6 Mo1 P1 105.73(4) .
C6 Mo1 P2 142.26(4) .
C6 Mo1 C2 63.59(5) .
C6 Mo1 C3 74.51(5) .
C8 P1 Mo1 101.71(5) .
C8 P1 C19 106.85(8) .
C8 P1 C22 102.37(8) .
C19 P1 Mo1 115.84(6) .
C22 P1 Mo1 126.16(6) .
C22 P1 C19 101.88(8) .
C14 P2 Mo1 100.81(5) .
C14 P2 C25 106.37(7) .
C14 P2 C28 105.52(8) .
C25 P2 Mo1 119.32(7) .
C25 P2 C28 98.71(8) .
C28 P2 Mo1 124.50(5) .
N1 N1 Mo1 167.68(14) 2_757
C2 C1 Mo1 76.44(9) .
C2 C1 C7 119.79(14) .
C6 C1 Mo1 74.12(9) .
C6 C1 C2 117.01(15) .
C6 C1 C7 123.18(15) .
C7 C1 Mo1 120.84(10) .
Mo1 C2 H2 118.5 .
C1 C2 Mo1 66.93(8) .
C1 C2 H2 118.5 .
C3 C2 Mo1 73.15(8) .
C3 C2 C1 120.80(14) .
C3 C2 H2 118.5 .
Mo1 C3 H3 117.9 .
C2 C3 Mo1 72.57(9) .
C2 C3 H3 117.9 .
C2 C3 C4 121.26(15) .
C4 C3 Mo1 66.69(8) .
C4 C3 H3 117.9 .
C3 C4 Mo1 76.81(9) .
C3 C4 C13 120.12(14) .
C5 C4 Mo1 73.34(8) .
C5 C4 C3 116.78(15) .
C5 C4 C13 123.09(13) .
C13 C4 Mo1 120.13(9) .
Mo1 C5 H5 118.8 .
C4 C5 Mo1 69.70(8) .
C4 C5 H5 118.8 .
C6 C5 Mo1 72.64(8) .
C6 C5 C4 120.91(14) .
C6 C5 H5 118.8 .
Mo1 C6 H6 118.6 .
C1 C6 Mo1 69.10(8) .
C1 C6 H6 118.6 .
C5 C6 Mo1 71.21(9) .
C5 C6 C1 120.63(15) .
C5 C6 H6 118.6 .
C8 C7 C1 118.68(14) .
C12 C7 C1 121.34(15) .
C12 C7 C8 119.95(17) .
C7 C8 P1 116.96(13) .
C9 C8 P1 123.88(13) .
C9 C8 C7 119.16(15) .
C8 C9 H9 119.8 .
C10 C9 C8 120.37(19) .
C10 C9 H9 119.8 .
C9 C10 H10 119.9 .
C9 C10 C11 120.2(2) .
C11 C10 H10 119.9 .
C10 C11 H11 120.0 .
C12 C11 C10 120.04(19) .
C12 C11 H11 120.0 .
C7 C12 H12 119.9 .
C11 C12 C7 120.20(18) .
C11 C12 H12 119.9 .
C14 C13 C4 118.52(12) .
C18 C13 C4 121.41(14) .
C18 C13 C14 120.05(15) .
C13 C14 P2 117.10(12) .
C15 C14 P2 123.73(11) .
C15 C14 C13 119.12(13) .
C14 C15 H15 119.8 .
C16 C15 C14 120.46(15) .
C16 C15 H15 119.8 .
C15 C16 H16 120.0 .
C17 C16 C15 119.96(16) .
C17 C16 H16 120.0 .
C16 C17 H17 119.8 .
C18 C17 C16 120.41(14) .
C18 C17 H17 119.8 .
C13 C18 H18 120.0 .
C17 C18 C13 119.99(15) .
C17 C18 H18 120.0 .
P1 C19 H19 105.9 .
C20 C19 P1 118.42(14) .
C20 C19 H19 105.9 .
C20 C19 C21 109.10(18) .
C21 C19 P1 110.66(12) .
C21 C19 H19 105.9 .
C19 C20 H20A 109.5 .
C19 C20 H20B 109.5 .
C19 C20 H20C 109.5 .
H20A C20 H20B 109.5 .
H20A C20 H20C 109.5 .
H20B C20 H20C 109.5 .
C19 C21 H21A 109.5 .
C19 C21 H21B 109.5 .
C19 C21 H21C 109.5 .
H21A C21 H21B 109.5 .
H21A C21 H21C 109.5 .
H21B C21 H21C 109.5 .
P1 C22 H22 106.9 .
C23 C22 P1 110.23(12) .
C23 C22 H22 106.9 .
C24 C22 P1 114.13(13) .
C24 C22 H22 106.9 .
C24 C22 C23 111.31(18) .
C22 C23 H23A 109.5 .
C22 C23 H23B 109.5 .
C22 C23 H23C 109.5 .
H23A C23 H23B 109.5 .
H23A C23 H23C 109.5 .
H23B C23 H23C 109.5 .
C22 C24 H24A 109.5 .
C22 C24 H24B 109.5 .
C22 C24 H24C 109.5 .
H24A C24 H24B 109.5 .
H24A C24 H24C 109.5 .
H24B C24 H24C 109.5 .
P2 C25 H25 107.7 .
C26 C25 P2 108.79(11) .
C26 C25 H25 107.7 .
C27 C25 P2 113.92(12) .
C27 C25 H25 107.7 .
C27 C25 C26 110.93(16) .
C25 C26 H26A 109.5 .
C25 C26 H26B 109.5 .
C25 C26 H26C 109.5 .
H26A C26 H26B 109.5 .
H26A C26 H26C 109.5 .
H26B C26 H26C 109.5 .
C25 C27 H27A 109.5 .
C25 C27 H27B 109.5 .
C25 C27 H27C 109.5 .
H27A C27 H27B 109.5 .
H27A C27 H27C 109.5 .
H27B C27 H27C 109.5 .
P2 C28 H28 106.4 .
C29 C28 P2 115.31(11) .
C29 C28 H28 106.4 .
C30 C28 P2 113.84(12) .
C30 C28 H28 106.4 .
C30 C28 C29 107.99(16) .
C28 C29 H29A 109.5 .
C28 C29 H29B 109.5 .
C28 C29 H29C 109.5 .
H29A C29 H29B 109.5 .
H29A C29 H29C 109.5 .
H29B C29 H29C 109.5 .
C28 C30 H30A 109.5 .
C28 C30 H30B 109.5 .
C28 C30 H30C 109.5 .
H30A C30 H30B 109.5 .
H30A C30 H30C 109.5 .
H30B C30 H30C 109.5 .
C64 C63 Cl1 119.6(5) .
C68 C63 Cl1 119.5(5) .
C68 C63 C64 120.8(6) .
C63 C64 H64 120.9 .
C65 C64 C63 118.2(7) .
C65 C64 H64 120.9 .
C64 C65 H65 119.3 .
C64 C65 C66 121.4(8) .
C66 C65 H65 119.3 .
C65 C66 H66 120.5 .
C65 C66 C67 119.0(6) .
C67 C66 H66 120.5 .
C66 C67 H67 119.4 .
C68 C67 C66 121.1(7) .
C68 C67 H67 119.4 .
C63 C68 H68 120.3 .
C67 C68 C63 119.4(7) .
C67 C68 H68 120.3 .
C31 B1 C47 111.14(11) .
C31 B1 C55 105.02(11) .
C39 B1 C31 114.34(11) .
C39 B1 C47 101.91(10) .
C39 B1 C55 113.26(11) .
C47 B1 C55 111.36(11) .
C32 C31 B1 123.37(12) .
C32 C31 C34 115.82(13) .
C34 C31 B1 120.47(13) .
C31 C32 H32 119.1 .
C35 C32 C31 121.83(15) .
C35 C32 H32 119.1 .
C35 C33 H33 121.1 .
C37 C33 H33 121.1 .
C37 C33 C35 117.75(14) .
C31 C34 H34 118.9 .
C37 C34 C31 122.29(16) .
C37 C34 H34 118.9 .
C32 C35 C36A 119.6(4) .
C32 C35 C36B 120.2(5) .
C33 C35 C32 121.17(16) .
C33 C35 C36A 119.3(4) .
C33 C35 C36B 118.4(5) .
F1A C36A C35 113.5(6) .
F1A C36A F3A 105.9(7) .
F2A C36A C35 111.9(7) .
F2A C36A F1A 105.8(7) .
F2A C36A F3A 107.8(8) .
F3A C36A C35 111.6(7) .
F1B C36B C35 113.8(8) .
F1B C36B F2B 105.2(9) .
F1B C36B F3B 106.8(9) .
F2B C36B C35 112.2(8) .
F2B C36B F3B 104.8(9) .
F3B C36B C35 113.3(9) .
C33 C37 C34 121.13(16) .
C33 C37 C38A 122.1(3) .
C33 C37 C38B 115.2(4) .
C34 C37 C38A 116.7(3) .
C34 C37 C38B 123.2(5) .
F4A C38A C37 112.8(4) .
F4A C38A F5A 108.3(5) .
F4A C38A F6A 104.1(4) .
F5A C38A C37 110.5(4) .
F6A C38A C37 115.9(4) .
F6A C38A F5A 104.7(5) .
F4B C38B C37 117.5(8) .
F4B C38B F5B 99.8(7) .
F5B C38B C37 113.5(7) .
F6B C38B C37 108.1(7) .
F6B C38B F4B 109.4(9) .
F6B C38B F5B 108.0(9) .
C40 C39 B1 120.10(11) .
C42 C39 B1 123.14(11) .
C42 C39 C40 116.18(12) .
C39 C40 H40 118.9 .
C43 C40 C39 122.14(13) .
C43 C40 H40 118.9 .
C43 C41 H41 120.9 .
C45 C41 H41 120.9 .
C45 C41 C43 118.20(13) .
C39 C42 H42 119.2 .
C45 C42 C39 121.62(13) .
C45 C42 H42 119.2 .
C40 C43 C44 119.90(14) .
C41 C43 C40 120.73(13) .
C41 C43 C44 119.36(14) .
F7A C44 C43 116.18(17) .
F7A C44 F8A 112.0(3) .
F7A C44 F9A 109.5(3) .
F8A C44 C43 110.51(19) .
F8A C44 F9A 98.4(2) .
F9A C44 C43 108.75(17) .
F7B C44 C43 113.34(18) .
F7B C44 F9B 97.2(3) .
F8B C44 C43 119.9(3) .
F8B C44 F7B 113.1(4) .
F8B C44 F9B 101.1(4) .
F9B C44 C43 108.68(19) .
C41 C45 C42 121.10(14) .
C41 C45 C46 118.60(14) .
C42 C45 C46 120.30(14) .
F10A C46 C45 111.9(4) .
F10A C46 F11A 102.9(4) .
F11A C46 C45 108.9(3) .
F12A C46 C45 114.4(2) .
F12A C46 F10A 113.1(4) .
F12A C46 F11A 104.7(3) .
F10B C46 C45 110.2(7) .
F11B C46 C45 112.4(6) .
F11B C46 F10B 104.2(8) .
F12B C46 C45 114.8(4) .
F12B C46 F10B 102.0(7) .
F12B C46 F11B 112.3(8) .
F10C C46 C45 121.8(4) .
F10C C46 F11C 112.5(7) .
F10C C46 F12C 101.3(7) .
F11C C46 C45 112.9(5) .
F11C C46 F12C 95.8(6) .
F12C C46 C45 108.4(3) .
C48 C47 B1 122.85(12) .
C50 C47 B1 120.59(11) .
C50 C47 C48 116.13(13) .
C47 C48 H48 119.1 .
C51 C48 C47 121.71(13) .
C51 C48 H48 119.1 .
C51 C49 H49 121.1 .
C53 C49 H49 121.1 .
C53 C49 C51 117.83(14) .
C47 C50 H50 119.0 .
C53 C50 C47 122.05(13) .
C53 C50 H50 119.0 .
C48 C51 C52 120.82(15) .
C49 C51 C48 121.17(13) .
C49 C51 C52 118.00(15) .
F13A C52 C51 113.3(4) .
F14A C52 C51 112.8(4) .
F14A C52 F13A 107.1(6) .
F14A C52 F15A 103.4(7) .
F15A C52 C51 113.3(6) .
F15A C52 F13A 106.1(7) .
F13B C52 C51 113.5(5) .
F13B C52 F14B 110.7(8) .
F13B C52 F15B 104.1(6) .
F14B C52 C51 112.1(6) .
F14B C52 F15B 105.7(7) .
F15B C52 C51 110.2(5) .
C49 C53 C50 121.10(14) .
C49 C53 C54A 119.1(3) .
C49 C53 C54B 118.2(3) .
C50 C53 C54A 119.6(3) .
C50 C53 C54B 120.2(3) .
F16A C54A C53 108.3(6) .
F17A C54A C53 115.8(6) .
F17A C54A F16A 105.6(7) .
F17A C54A F18A 105.5(7) .
F18A C54A C53 115.1(6) .
F18A C54A F16A 105.7(7) .
F16B C54B C53 113.6(5) .
F17B C54B C53 110.4(4) .
F17B C54B F16B 105.5(5) .
F18B C54B C53 112.8(4) .
F18B C54B F16B 105.6(4) .
F18B C54B F17B 108.4(5) .
C56 C55 B1 125.21(13) .
C56 C55 C58B 119.8(4) .
C58A C55 B1 119.9(2) .
C58A C55 C56 114.4(2) .
C58B C55 B1 114.6(4) .
C55 C56 H56 118.9 .
C55 C56 C59 122.10(14) .
C59 C56 H56 118.9 .
C59 C57A H57A 121.4 .
C59 C57A C61A 117.2(3) .
C61A C57A H57A 121.4 .
C59 C57B H57B 119.7 .
C61B C57B H57B 119.7 .
C61B C57B C59 120.7(7) .
C55 C58A H58A 118.5 .
C55 C58A C61A 123.1(3) .
C61A C58A H58A 118.5 .
C55 C58B H58B 120.4 .
C61B C58B C55 119.2(8) .
C61B C58B H58B 120.4 .
C56 C59 C57B 116.5(4) .
C56 C59 C60 121.43(15) .
C57A C59 C56 122.0(2) .
C57A C59 C60 116.25(19) .
C60 C59 C57B 121.2(4) .
F19A C60 C59 114.1(2) .
F19A C60 F20A 104.9(3) .
F20A C60 C59 109.8(3) .
F21A C60 C59 114.1(5) .
F21A C60 F19A 108.7(4) .
F21A C60 F20A 104.4(5) .
F19B C60 C59 109.9(4) .
F19B C60 F21B 102.6(6) .
F20B C60 C59 117.1(4) .
F20B C60 F19B 109.0(4) .
F20B C60 F21B 107.4(7) .
F21B C60 C59 109.8(7) .
C57A C61A C58A 120.8(3) .
C57A C61A C62A 118.2(3) .
C58A C61A C62A 121.0(3) .
F22A C62A C61A 112.7(2) .
F22A C62A F23A 105.7(3) .
F22A C62A F24A 106.3(3) .
F23A C62A C61A 111.9(2) .
F23A C62A F24A 106.3(3) .
F24A C62A C61A 113.4(2) .
C57B C61B C58B 120.6(7) .
C57B C61B C62B 120.6(6) .
C58B C61B C62B 118.6(7) .
F22B C62B C61B 112.9(6) .
F23B C62B C61B 112.8(5) .
F23B C62B F22B 106.7(7) .
F24B C62B C61B 111.9(7) .
F24B C62B F22B 107.4(7) .
F24B C62B F23B 104.6(8) .

loop_
_geom_bond_atom_site_label_1
_geom_bond_atom_site_label_2
_geom_bond_distance
_geom_bond_site_symmetry_2
Mo1 P1 2.5375(4) .
Mo1 P2 2.5378(5) .
Mo1 N1 1.9505(11) .
Mo1 C1 2.2267(15) .
Mo1 C2 2.3528(14) .
Mo1 C3 2.3602(14) .
Mo1 C4 2.2263(14) .
Mo1 C5 2.2740(14) .
Mo1 C6 2.2926(15) .
P1 C8 1.8345(16) .
P1 C19 1.8734(17) .
P1 C22 1.8610(16) .
P2 C14 1.8371(15) .
P2 C25 1.8555(15) .
P2 C28 1.8725(18) .
N1 N1 1.174(2) 2_757
C1 C2 1.444(2) .
C1 C6 1.427(2) .
C1 C7 1.486(2) .
C2 H2 1.0000 .
C2 C3 1.389(2) .
C3 H3 1.0000 .
C3 C4 1.442(2) .
C4 C5 1.427(2) .
C4 C13 1.485(2) .
C5 H5 1.0000 .
C5 C6 1.417(2) .
C6 H6 1.0000 .
C7 C8 1.406(2) .
C7 C12 1.389(2) .
C8 C9 1.397(3) .
C9 H9 0.9500 .
C9 C10 1.383(3) .
C10 H10 0.9500 .
C10 C11 1.389(3) .
C11 H11 0.9500 .
C11 C12 1.387(3) .
C12 H12 0.9500 .
C13 C14 1.408(2) .
C13 C18 1.396(2) .
C14 C15 1.396(2) .
C15 H15 0.9500 .
C15 C16 1.392(2) .
C16 H16 0.9500 .
C16 C17 1.390(3) .
C17 H17 0.9500 .
C17 C18 1.386(3) .
C18 H18 0.9500 .
C19 H19 1.0000 .
C19 C20 1.522(3) .
C19 C21 1.525(3) .
C20 H20A 0.9800 .
C20 H20B 0.9800 .
C20 H20C 0.9800 .
C21 H21A 0.9800 .
C21 H21B 0.9800 .
C21 H21C 0.9800 .
C22 H22 1.0000 .
C22 C23 1.528(3) .
C22 C24 1.527(3) .
C23 H23A 0.9800 .
C23 H23B 0.9800 .
C23 H23C 0.9800 .
C24 H24A 0.9800 .
C24 H24B 0.9800 .
C24 H24C 0.9800 .
C25 H25 1.0000 .
C25 C26 1.538(2) .
C25 C27 1.513(2) .
C26 H26A 0.9800 .
C26 H26B 0.9800 .
C26 H26C 0.9800 .
C27 H27A 0.9800 .
C27 H27B 0.9800 .
C27 H27C 0.9800 .
C28 H28 1.0000 .
C28 C29 1.540(3) .
C28 C30 1.522(2) .
C29 H29A 0.9800 .
C29 H29B 0.9800 .
C29 H29C 0.9800 .
C30 H30A 0.9800 .
C30 H30B 0.9800 .
C30 H30C 0.9800 .
Cl1 C63 1.734(6) .
C63 C64 1.398(10) .
C63 C68 1.381(9) .
C64 H64 0.9500 .
C64 C65 1.364(9) .
C65 H65 0.9500 .
C65 C66 1.382(11) .
C66 H66 0.9500 .
C66 C67 1.382(13) .
C67 H67 0.9500 .
C67 C68 1.354(8) .
C68 H68 0.9500 .
B1 C31 1.637(2) .
B1 C39 1.636(2) .
B1 C47 1.641(2) .
B1 C55 1.643(2) .
C31 C32 1.403(2) .
C31 C34 1.405(2) .
C32 H32 0.9500 .
C32 C35 1.396(2) .
C33 H33 0.9500 .
C33 C35 1.392(3) .
C33 C37 1.385(3) .
C34 H34 0.9500 .
C34 C37 1.390(2) .
C35 C36A 1.498(8) .
C35 C36B 1.507(10) .
C36A F1A 1.321(9) .
C36A F2A 1.312(9) .
C36A F3A 1.327(8) .
C36B F1B 1.301(11) .
C36B F2B 1.323(10) .
C36B F3B 1.327(10) .
C37 C38A 1.528(5) .
C37 C38B 1.458(10) .
C38A F4A 1.320(6) .
C38A F5A 1.326(6) .
C38A F6A 1.321(6) .
C38B F4B 1.301(10) .
C38B F5B 1.309(10) .
C38B F6B 1.296(10) .
C39 C40 1.4039(18) .
C39 C42 1.4014(18) .
C40 H40 0.9500 .
C40 C43 1.3897(19) .
C41 H41 0.9500 .
C41 C43 1.388(2) .
C41 C45 1.385(2) .
C42 H42 0.9500 .
C42 C45 1.396(2) .
C43 C44 1.495(2) .
C44 F7A 1.228(3) .
C44 F8A 1.334(3) .
C44 F9A 1.420(3) .
C44 F7B 1.317(4) .
C44 F8B 1.234(4) .
C44 F9B 1.473(4) .
C45 C46 1.498(2) .
C46 F10A 1.305(5) .
C46 F11A 1.391(4) .
C46 F12A 1.290(4) .
C46 F10B 1.362(9) .
C46 F11B 1.324(9) .
C46 F12B 1.319(8) .
C46 F10C 1.222(6) .
C46 F11C 1.348(8) .
C46 F12C 1.470(7) .
C47 C48 1.4033(19) .
C47 C50 1.3992(19) .
C48 H48 0.9500 .
C48 C51 1.392(2) .
C49 H49 0.9500 .
C49 C51 1.387(2) .
C49 C53 1.386(2) .
C50 H50 0.9500 .
C50 C53 1.389(2) .
C51 C52 1.497(2) .
C52 F13A 1.348(6) .
C52 F14A 1.316(7) .
C52 F15A 1.333(7) .
C52 F13B 1.283(7) .
C52 F14B 1.306(8) .
C52 F15B 1.377(7) .
C53 C54A 1.428(9) .
C53 C54B 1.565(7) .
C54A F16A 1.334(7) .
C54A F17A 1.307(8) .
C54A F18A 1.331(9) .
C54B F16B 1.328(6) .
C54B F17B 1.327(7) .
C54B F18B 1.321(7) .
C55 C56 1.395(2) .
C55 C58A 1.388(4) .
C55 C58B 1.475(10) .
C56 H56 0.9500 .
C56 C59 1.396(2) .
C57A H57A 0.9500 .
C57A C59 1.349(4) .
C57A C61A 1.386(4) .
C57B H57B 0.9500 .
C57B C59 1.519(10) .
C57B C61B 1.387(12) .
C58A H58A 0.9500 .
C58A C61A 1.389(5) .
C58B H58B 0.9500 .
C58B C61B 1.398(11) .
C59 C60 1.495(2) .
C60 F19A 1.326(4) .
C60 F20A 1.370(4) .
C60 F21A 1.316(6) .
C60 F19B 1.360(6) .
C60 F20B 1.274(8) .
C60 F21B 1.364(8) .
C61A C62A 1.489(3) .
C62A F22A 1.324(4) .
C62A F23A 1.331(3) .
C62A F24A 1.350(4) .
C61B C62B 1.513(8) .
C62B F22B 1.332(7) .
C62B F23B 1.321(9) .
C62B F24B 1.316(10) .
